data_7225655
loop_
_publ_author_name
'Ni, Shengyang'
'Cao, Jia'
'Mei, Haibo'
'Han, Jianlin'
'Li, Shuhua'
'Pan, Yi'

_publ_section_title
;
 Sunlight-promoted cyclization versus decarboxylation in the reaction of
 alkynoates with N-iodosuccinimide: easy access to 3-iodocoumarins
;
_journal_issue 14
_journal_name_full 'Green Chem.'
_journal_page_first 3935
_journal_paper_doi 10.1039/C6GC01027J
_journal_volume 18
_journal_year 2016
_chemical_formula_sum 'C16 H8 F3 I N0 O2'
_chemical_formula_weight 416.12
_chemical_name_systematic
; 
 ? 
;
_space_group_IT_number 14
_symmetry_cell_setting Monoclinic'
_symmetry_space_group_name_Hall '-P 2ybc'
_symmetry_space_group_name_H-M 'P 1 21/c 1'
_atom_sites_solution_hydrogens geom
_atom_sites_solution_primary direct
_atom_sites_solution_secondary difmap
_audit_creation_method SHELXL-97
_audit_update_record
;
2016-02-04 deposited with the CCDC.
2016-06-23 downloaded from the CCDC.
;
_cell_angle_alpha 90.00
_cell_angle_beta 102.556(3)
_cell_angle_gamma 90.00
_cell_formula_units_Z 4
_cell_length_a 10.3920(11)
_cell_length_b 15.7128(16)
_cell_length_c 9.0091(10)
_cell_measurement_reflns_used 7064
_cell_measurement_temperature 296(2)
_cell_measurement_theta_max 27.53
_cell_measurement_theta_min 2.39
_cell_volume 1435.9(3)
_computing_cell_refinement 'Bruker SAINT'
_computing_data_collection 'Bruker APEX2'
_computing_data_reduction 'Bruker SAINT'
_computing_molecular_graphics 'Bruker SHELXTL'
_computing_publication_material 'Bruker SHELXTL'
_computing_structure_refinement 'SHELXL-97 (Sheldrick, 2008)'
_computing_structure_solution 'SHELXS-97 (Sheldrick, 2008)'
_diffrn_ambient_temperature 296(2)
_diffrn_measured_fraction_theta_full 0.991
_diffrn_measured_fraction_theta_max 0.991
_diffrn_measurement_device_type 'Bruker APEX-II CCD'
_diffrn_measurement_method '\f and \w scans'
_diffrn_radiation_monochromator graphite
_diffrn_radiation_source 'fine-focus sealed tube'
_diffrn_radiation_type MoK\a
_diffrn_radiation_wavelength 0.71073
_diffrn_reflns_av_R_equivalents 0.0454
_diffrn_reflns_av_sigmaI/netI 0.0422
_diffrn_reflns_limit_h_max 12
_diffrn_reflns_limit_h_min -9
_diffrn_reflns_limit_k_max 18
_diffrn_reflns_limit_k_min -18
_diffrn_reflns_limit_l_max 10
_diffrn_reflns_limit_l_min -10
_diffrn_reflns_number 9177
_diffrn_reflns_theta_full 25.01
_diffrn_reflns_theta_max 25.01
_diffrn_reflns_theta_min 2.39
_exptl_absorpt_coefficient_mu 2.267
_exptl_absorpt_correction_T_max 0.6354
_exptl_absorpt_correction_T_min 0.5693
_exptl_absorpt_correction_type multi-scan
_exptl_absorpt_process_details sadabs
_exptl_crystal_colour colorless
_exptl_crystal_density_diffrn 1.925
_exptl_crystal_density_method 'not measured'
_exptl_crystal_description block
_exptl_crystal_F_000 800
_exptl_crystal_size_max 0.28
_exptl_crystal_size_mid 0.25
_exptl_crystal_size_min 0.22
_refine_diff_density_max 0.709
_refine_diff_density_min -1.573
_refine_diff_density_rms 0.154
_refine_ls_extinction_method none
_refine_ls_goodness_of_fit_ref 1.075
_refine_ls_hydrogen_treatment mixed
_refine_ls_matrix_type full
_refine_ls_number_parameters 199
_refine_ls_number_reflns 2512
_refine_ls_number_restraints 0
_refine_ls_restrained_S_all 1.075
_refine_ls_R_factor_all 0.0402
_refine_ls_R_factor_gt 0.0361
_refine_ls_shift/su_max 0.001
_refine_ls_shift/su_mean 0.000
_refine_ls_structure_factor_coef Fsqd
_refine_ls_weighting_details 'calc w=1/[\s^2^(Fo^2^)+(0.0555P)^2^+2.2678P] where P=(Fo^2^+2Fc^2^)/3'
_refine_ls_weighting_scheme calc
_refine_ls_wR_factor_gt 0.0996
_refine_ls_wR_factor_ref 0.1044
_reflns_number_gt 2169
_reflns_number_total 2512
_reflns_threshold_expression >2sigma(I)
_cod_data_source_file c6gc01027j2.cif
_cod_data_source_block 1
_cod_depositor_comments 'Adding full bibliography for 7225655.cif.'
_cod_original_sg_symbol_H-M P2(1)/c
_cod_database_code 7225655

loop_
_symmetry_equiv_pos_as_xyz
'x, y, z'
'-x, y+1/2, -z+1/2'
'-x, -y, -z'
'x, -y-1/2, z-1/2'

loop_
_atom_site_label
_atom_site_type_symbol
_atom_site_fract_x
_atom_site_fract_y
_atom_site_fract_z
_atom_site_U_iso_or_equiv
_atom_site_adp_type
_atom_site_occupancy
_atom_site_symmetry_multiplicity
_atom_site_calc_flag
_atom_site_refinement_flags
C1 C 0.2741(4) 0.0320(3) 0.4653(5) 0.0390(10) Uani 1 1 d .
H1 H 0.3467 0.0501 0.5381 0.047 Uiso 1 1 calc R
C2 C 0.2070(5) -0.0407(3) 0.4887(5) 0.0506(13) Uani 1 1 d .
H2 H 0.2349 -0.0720 0.5776 0.061 Uiso 1 1 calc R
C3 C 0.0994(4) -0.0674(2) 0.3818(5) 0.0377(10) Uani 1 1 d .
H3 H 0.0539 -0.1162 0.3989 0.045 Uiso 1 1 calc R
C4 C 0.0593(4) -0.0224(2) 0.2505(5) 0.0314(9) Uani 1 1 d .
H4 H -0.0136 -0.0406 0.1782 0.038 Uiso 1 1 calc R
C5 C 0.1259(4) 0.0497(2) 0.2245(4) 0.0280(8) Uani 1 1 d .
H5 H 0.0992 0.0795 0.1338 0.034 Uiso 1 1 calc R
C6 C 0.2324(3) 0.07784(19) 0.3326(4) 0.0175(7) Uani 1 1 d .
C7 C 0.2991(3) 0.1591(2) 0.3055(4) 0.0161(7) Uani 1 1 d .
C8 C 0.2526(4) 0.2357(2) 0.3356(4) 0.0186(7) Uani 1 1 d .
C9 C 0.3148(3) 0.3161(2) 0.3064(4) 0.0200(7) Uani 1 1 d .
C10 C 0.4675(4) 0.2328(2) 0.2001(4) 0.0173(7) Uani 1 1 d .
C11 C 0.5715(4) 0.2354(2) 0.1285(5) 0.0216(8) Uani 1 1 d .
H11 H 0.6057 0.2871 0.1048 0.026 Uiso 1 1 calc R
C12 C 0.6238(3) 0.1593(2) 0.0927(4) 0.0222(7) Uani 1 1 d .
C13 C 0.5758(3) 0.0816(2) 0.1307(4) 0.0228(7) Uani 1 1 d .
H13 H 0.6143 0.0310 0.1088 0.027 Uiso 1 1 calc R
C14 C 0.4710(3) 0.0801(2) 0.2011(4) 0.0210(7) Uani 1 1 d .
H14 H 0.4375 0.0282 0.2246 0.025 Uiso 1 1 calc R
C15 C 0.4137(3) 0.1561(2) 0.2379(4) 0.0166(7) Uani 1 1 d .
C16 C 0.7368(4) 0.1589(2) 0.0130(5) 0.0298(8) Uani 1 1 d .
F1 F 0.7046(3) 0.11989(18) -0.1213(3) 0.0506(7) Uani 1 1 d .
F2 F 0.8400(3) 0.1192(2) 0.0912(4) 0.0718(10) Uani 1 1 d .
F3 F 0.7745(4) 0.23637(18) -0.0188(5) 0.0622(10) Uani 1 1 d .
I1 I 0.08333(2) 0.250204(11) 0.41932(3) 0.02245(15) Uani 1 1 d .
O1 O 0.2836(3) 0.38618(15) 0.3374(3) 0.0293(6) Uani 1 1 d .
O2 O 0.4182(2) 0.30983(14) 0.2353(3) 0.0206(5) Uani 1 1 d .

loop_
_atom_site_aniso_label
_atom_site_aniso_U_11
_atom_site_aniso_U_22
_atom_site_aniso_U_33
_atom_site_aniso_U_23
_atom_site_aniso_U_13
_atom_site_aniso_U_12
C1 0.051(3) 0.029(2) 0.031(2) 0.0041(16) -0.0056(19) -0.0161(19)
C2 0.083(4) 0.032(2) 0.031(2) 0.0119(18) 0.001(2) -0.022(2)
C3 0.053(3) 0.0195(18) 0.046(2) 0.0015(17) 0.022(2) -0.0148(18)
C4 0.0187(18) 0.0216(18) 0.051(2) -0.0020(17) 0.0004(17) -0.0058(15)
C5 0.0254(19) 0.0166(16) 0.039(2) 0.0055(15) 0.0014(16) -0.0015(15)
C6 0.0178(16) 0.0096(15) 0.0267(17) -0.0025(13) 0.0085(14) -0.0003(13)
C7 0.0156(16) 0.0121(16) 0.0196(16) 0.0002(13) 0.0011(13) -0.0023(13)
C8 0.0186(18) 0.0159(15) 0.0217(18) -0.0017(13) 0.0053(15) -0.0012(14)
C9 0.0195(17) 0.0166(18) 0.0242(18) -0.0003(14) 0.0054(14) -0.0022(14)
C10 0.0139(17) 0.0125(14) 0.0242(18) -0.0008(14) 0.0012(14) 0.0006(14)
C11 0.0172(19) 0.0178(15) 0.0289(19) 0.0017(15) 0.0028(16) -0.0031(14)
C12 0.0151(16) 0.0247(18) 0.0257(18) -0.0010(14) 0.0024(14) 0.0003(14)
C13 0.0185(17) 0.0190(17) 0.0302(18) -0.0033(14) 0.0037(14) 0.0045(13)
C14 0.0183(16) 0.0137(15) 0.0303(19) 0.0004(13) 0.0039(14) 0.0000(13)
C15 0.0120(15) 0.0149(16) 0.0216(16) -0.0004(13) 0.0008(13) -0.0006(13)
C16 0.0203(19) 0.031(2) 0.041(2) -0.0008(17) 0.0113(17) 0.0021(15)
F1 0.0430(15) 0.0652(18) 0.0519(16) -0.0149(13) 0.0285(13) -0.0026(13)
F2 0.0208(13) 0.129(3) 0.069(2) 0.0357(19) 0.0164(13) 0.0310(16)
F3 0.058(2) 0.0389(14) 0.109(3) -0.0065(15) 0.061(2) -0.0099(13)
I1 0.0218(2) 0.0182(2) 0.0310(2) -0.00146(7) 0.01371(14) 0.00120(7)
O1 0.0324(15) 0.0126(12) 0.0462(16) -0.0046(11) 0.0156(13) 0.0008(11)
O2 0.0168(12) 0.0114(11) 0.0352(14) -0.0009(10) 0.0092(10) -0.0010(9)

loop_
_atom_type_symbol
_atom_type_description
_atom_type_scat_dispersion_real
_atom_type_scat_dispersion_imag
_atom_type_scat_source
C C 0.0033 0.0016 'International Tables Vol C Tables 4.2.6.8 and 6.1.1.4'
H H 0.0000 0.0000 'International Tables Vol C Tables 4.2.6.8 and 6.1.1.4'
N N 0.0061 0.0033 'International Tables Vol C Tables 4.2.6.8 and 6.1.1.4'
O O 0.0106 0.0060 'International Tables Vol C Tables 4.2.6.8 and 6.1.1.4'
I I -0.4742 1.8119 'International Tables Vol C Tables 4.2.6.8 and 6.1.1.4'
F F 0.0171 0.0103 'International Tables Vol C Tables 4.2.6.8 and 6.1.1.4'

loop_
_geom_angle_atom_site_label_1
_geom_angle_atom_site_label_2
_geom_angle_atom_site_label_3
_geom_angle
C2 C1 C6 119.4(4)
C2 C1 H1 120.3
C6 C1 H1 120.3
C3 C2 C1 120.5(4)
C3 C2 H2 119.7
C1 C2 H2 119.7
C4 C3 C2 119.9(4)
C4 C3 H3 120.0
C2 C3 H3 120.0
C3 C4 C5 120.4(4)
C3 C4 H4 119.8
C5 C4 H4 119.8
C4 C5 C6 120.0(3)
C4 C5 H5 120.0
C6 C5 H5 120.0
C5 C6 C1 119.8(3)
C5 C6 C7 119.1(3)
C1 C6 C7 121.1(3)
C8 C7 C15 118.4(3)
C8 C7 C6 122.0(3)
C15 C7 C6 119.5(3)
C7 C8 C9 122.8(4)
C7 C8 I1 122.8(3)
C9 C8 I1 114.3(2)
O1 C9 O2 117.1(3)
O1 C9 C8 126.6(3)
O2 C9 C8 116.2(3)
C11 C10 O2 116.8(3)
C11 C10 C15 122.4(3)
O2 C10 C15 120.8(3)
C10 C11 C12 118.3(3)
C10 C11 H11 120.9
C12 C11 H11 120.9
C11 C12 C13 121.5(3)
C11 C12 C16 120.2(3)
C13 C12 C16 118.2(3)
C14 C13 C12 119.4(3)
C14 C13 H13 120.3
C12 C13 H13 120.3
C13 C14 C15 120.9(3)
C13 C14 H14 119.5
C15 C14 H14 119.5
C10 C15 C14 117.5(3)
C10 C15 C7 118.8(3)
C14 C15 C7 123.7(3)
F2 C16 F3 107.9(4)
F2 C16 F1 106.5(3)
F3 C16 F1 104.7(3)
F2 C16 C12 112.3(3)
F3 C16 C12 113.4(3)
F1 C16 C12 111.5(3)
C9 O2 C10 122.7(3)

loop_
_geom_bond_atom_site_label_1
_geom_bond_atom_site_label_2
_geom_bond_distance
C1 C2 1.379(6)
C1 C6 1.382(5)
C1 H1 0.9300
C2 C3 1.374(6)
C2 H2 0.9300
C3 C4 1.363(6)
C3 H3 0.9300
C4 C5 1.375(5)
C4 H4 0.9300
C5 C6 1.378(5)
C5 H5 0.9300
C6 C7 1.498(4)
C7 C8 1.347(5)
C7 C15 1.452(5)
C8 C9 1.469(5)
C8 I1 2.072(4)
C9 O1 1.198(4)
C9 O2 1.369(4)
C10 C11 1.375(6)
C10 O2 1.378(4)
C10 C15 1.401(5)
C11 C12 1.380(5)
C11 H11 0.9300
C12 C13 1.391(5)
C12 C16 1.504(5)
C13 C14 1.375(5)
C13 H13 0.9300
C14 C15 1.405(5)
C14 H14 0.9300
C16 F2 1.307(5)
C16 F3 1.328(5)
C16 F1 1.333(5)

loop_
_geom_torsion_atom_site_label_1
_geom_torsion_atom_site_label_2
_geom_torsion_atom_site_label_3
_geom_torsion_atom_site_label_4
_geom_torsion
C6 C1 C2 C3 -0.3(8)
C1 C2 C3 C4 0.8(8)
C2 C3 C4 C5 0.0(7)
C3 C4 C5 C6 -1.3(6)
C4 C5 C6 C1 1.8(6)
C4 C5 C6 C7 -176.8(3)
C2 C1 C6 C5 -1.1(6)
C2 C1 C6 C7 177.5(4)
C5 C6 C7 C8 82.5(5)
C1 C6 C7 C8 -96.1(5)
C5 C6 C7 C15 -94.5(4)
C1 C6 C7 C15 86.9(4)
C15 C7 C8 C9 -1.5(6)
C6 C7 C8 C9 -178.5(3)
C15 C7 C8 I1 176.1(2)
C6 C7 C8 I1 -0.9(5)
C7 C8 C9 O1 -175.8(4)
I1 C8 C9 O1 6.4(5)
C7 C8 C9 O2 4.9(5)
I1 C8 C9 O2 -173.0(2)
O2 C10 C11 C12 179.5(3)
C15 C10 C11 C12 0.2(6)
C10 C11 C12 C13 -1.6(6)
C10 C11 C12 C16 179.4(3)
C11 C12 C13 C14 2.2(5)
C16 C12 C13 C14 -178.8(3)
C12 C13 C14 C15 -1.4(5)
C11 C10 C15 C14 0.6(5)
O2 C10 C15 C14 -178.8(3)
C11 C10 C15 C7 -176.5(3)
O2 C10 C15 C7 4.2(5)
C13 C14 C15 C10 0.0(5)
C13 C14 C15 C7 176.9(3)
C8 C7 C15 C10 -3.0(5)
C6 C7 C15 C10 174.1(3)
C8 C7 C15 C14 -179.9(3)
C6 C7 C15 C14 -2.8(5)
C11 C12 C16 F2 121.4(4)
C13 C12 C16 F2 -57.7(5)
C11 C12 C16 F3 -1.3(5)
C13 C12 C16 F3 179.6(4)
C11 C12 C16 F1 -119.2(4)
C13 C12 C16 F1 61.8(4)
O1 C9 O2 C10 176.9(3)
C8 C9 O2 C10 -3.7(5)
C11 C10 O2 C9 179.9(3)
C15 C10 O2 C9 -0.7(5)
